data_2205849
loop_
_publ_author_name
'Britton, Doyle'

_publ_section_title
;
 2,6-Dibromo-4-chlorobenzonitrile
;
_journal_issue 6
_journal_name_full 'Acta Crystallographica Section E'
_journal_page_first o1726
_journal_page_last o1727
_journal_paper_doi 10.1107/S1600536805014686
_journal_volume 61
_journal_year 2005
_chemical_formula_iupac 'C7 H2 Br2 Cl N'
_chemical_formula_moiety 'C7 H2 Br2 Cl N'
_chemical_formula_sum 'C7 H2 Br2 Cl N'
_chemical_formula_weight 295.37
_chemical_name_systematic
;
2,6-Dibromo-4-chlorobenzonitrile
;
_space_group_IT_number 11
_symmetry_cell_setting monoclinic
_symmetry_space_group_name_Hall '-P 2yb'
_symmetry_space_group_name_H-M 'P 1 21/m 1'
_atom_sites_solution_hydrogens geom
_atom_sites_solution_primary direct
_atom_sites_solution_secondary difmap
_audit_creation_method SHELXTL
_cell_angle_alpha 90.00
_cell_angle_beta 93.980(10)
_cell_angle_gamma 90.00
_cell_formula_units_Z 2
_cell_length_a 8.666(2)
_cell_length_b 10.125(3)
_cell_length_c 4.7776(12)
_cell_measurement_reflns_used 2165
_cell_measurement_temperature 173(2)
_cell_measurement_theta_max 27.4
_cell_measurement_theta_min 2.4
_cell_volume 418.19(19)
_computing_cell_refinement 'SAINT (Bruker, 2002)'
_computing_data_collection 'SMART (Bruker, 2002)'
_computing_data_reduction SAINT
_computing_molecular_graphics SHELXTL
_computing_publication_material SHELXTL
_computing_structure_refinement SHELXTL
_computing_structure_solution 'SHELXTL (Sheldrick, 1997)'
_diffrn_ambient_temperature 173(2)
_diffrn_measured_fraction_theta_full 0.985
_diffrn_measured_fraction_theta_max 0.985
_diffrn_measurement_device_type 'Siemens area-detector'
_diffrn_measurement_method \w
_diffrn_radiation_monochromator graphite
_diffrn_radiation_source 'fine-focus sealed tube'
_diffrn_radiation_type MoK\a
_diffrn_radiation_wavelength 0.71073
_diffrn_reflns_av_R_equivalents 0.024
_diffrn_reflns_av_sigmaI/netI 0.018
_diffrn_reflns_limit_h_max 5
_diffrn_reflns_limit_h_min -11
_diffrn_reflns_limit_k_max 13
_diffrn_reflns_limit_k_min -13
_diffrn_reflns_limit_l_max 6
_diffrn_reflns_limit_l_min -6
_diffrn_reflns_number 2839
_diffrn_reflns_theta_full 27.48
_diffrn_reflns_theta_max 27.48
_diffrn_reflns_theta_min 2.36
_diffrn_standards_decay_% <1
_diffrn_standards_number 0
_exptl_absorpt_coefficient_mu 9.938
_exptl_absorpt_correction_T_max 0.37
_exptl_absorpt_correction_T_min 0.19
_exptl_absorpt_correction_type multi-scan
_exptl_absorpt_process_details '(SADABS; Sheldrick, 1996; Blessing, 1995)'
_exptl_crystal_colour colorless
_exptl_crystal_density_diffrn 2.346
_exptl_crystal_density_meas ?
_exptl_crystal_density_method .
_exptl_crystal_description needle
_exptl_crystal_F_000 276
_exptl_crystal_size_max 0.45
_exptl_crystal_size_mid 0.15
_exptl_crystal_size_min 0.10
_refine_diff_density_max 0.43
_refine_diff_density_min -0.39
_refine_ls_extinction_coef 0.047(3)
_refine_ls_extinction_expression Fc^*^=kFc[1+0.001xFc^2^\l^3^/sin(2\q)]^-1/4^
_refine_ls_extinction_method SHELXTL
_refine_ls_goodness_of_fit_ref 1.09
_refine_ls_hydrogen_treatment refall
_refine_ls_matrix_type full
_refine_ls_number_parameters 63
_refine_ls_number_reflns 1001
_refine_ls_number_restraints 0
_refine_ls_restrained_S_all 1.09
_refine_ls_R_factor_all 0.023
_refine_ls_R_factor_gt 0.022
_refine_ls_shift/su_max 0.002
_refine_ls_shift/su_mean 0.000
_refine_ls_structure_factor_coef Fsqd
_refine_ls_weighting_details 'calc w = 1/[\s^2^(Fo^2^)+(0.033P)^2^+0.25P] where P = (Fo^2^+2Fc^2^)/3'
_refine_ls_weighting_scheme calc
_refine_ls_wR_factor_gt 0.056
_refine_ls_wR_factor_ref 0.057
_reflns_number_gt 930
_reflns_number_total 1001
_reflns_threshold_expression I>2\s(I)
_cod_data_source_file ac6176.cif
_cod_data_source_block I
_cod_original_sg_symbol_H-M 'P 21/m'
_cod_database_code 2205849
_cod_database_fobs_code 2205849

loop_
_symmetry_equiv_pos_as_xyz
'x, y, z'
'-x, y+1/2, -z'
'-x, -y, -z'
'x, -y-1/2, z'

loop_
_atom_site_label
_atom_site_fract_x
_atom_site_fract_y
_atom_site_fract_z
_atom_site_U_iso_or_equiv
_atom_site_adp_type
_atom_site_calc_flag
_atom_site_refinement_flags
_atom_site_occupancy
_atom_site_type_symbol
Br2 0.19034(3) 0.53047(2) 0.33819(5) 0.02675(13) Uani d . 1 Br
Cl4 0.57102(9) 0.2500 1.09654(16) 0.0267(2) Uani d S 1 Cl
N1 -0.0135(4) 0.2500 -0.0187(7) 0.0326(7) Uani d S 1 N
C1 0.2005(3) 0.2500 0.3857(6) 0.0216(6) Uani d S 1 C
C2 0.2606(3) 0.3689(2) 0.4963(5) 0.0215(4) Uani d . 1 C
C3 0.3745(3) 0.3697(3) 0.7146(5) 0.0228(5) Uani d . 1 C
C4 0.4286(4) 0.2500 0.8216(6) 0.0222(6) Uani d S 1 C
C5 0.0815(4) 0.2500 0.1607(7) 0.0248(7) Uani d S 1 C
H3 0.413(4) 0.452(3) 0.772(6) 0.026(7) Uiso d . 1 H

loop_
_atom_site_aniso_label
_atom_site_aniso_U_11
_atom_site_aniso_U_22
_atom_site_aniso_U_33
_atom_site_aniso_U_12
_atom_site_aniso_U_13
_atom_site_aniso_U_23
Br2 0.02831(18) 0.01858(17) 0.03282(18) 0.00133(8) -0.00176(10) 0.00351(8)
Cl4 0.0270(4) 0.0293(4) 0.0230(4) 0.000 -0.0047(3) 0.000
N1 0.0320(16) 0.0247(15) 0.0393(18) 0.000 -0.0096(13) 0.000
C1 0.0198(15) 0.0237(17) 0.0212(14) 0.000 0.0013(11) 0.000
C2 0.0231(10) 0.0179(11) 0.0237(10) 0.0017(9) 0.0032(8) 0.0019(8)
C3 0.0230(11) 0.0211(12) 0.0243(11) -0.0014(9) 0.0015(8) -0.0021(8)
C4 0.0225(15) 0.0245(17) 0.0193(14) 0.000 0.0003(11) 0.000
C5 0.0257(16) 0.0189(16) 0.0293(16) 0.000 -0.0012(13) 0.000

loop_
_atom_type_symbol
_atom_type_description
_atom_type_scat_dispersion_real
_atom_type_scat_dispersion_imag
_atom_type_scat_source
C C 0.0033 0.0016 'International Tables Vol C Tables 4.2.6.8 and 6.1.1.4'
H H 0.0000 0.0000 'International Tables Vol C Tables 4.2.6.8 and 6.1.1.4'
N N 0.0061 0.0033 'International Tables Vol C Tables 4.2.6.8 and 6.1.1.4'
Cl Cl 0.1484 0.1585 'International Tables Vol C Tables 4.2.6.8 and 6.1.1.4'
Br Br -0.2901 2.4595 'International Tables Vol C Tables 4.2.6.8 and 6.1.1.4'

loop_
_geom_angle_atom_site_label_1
_geom_angle_atom_site_label_2
_geom_angle_atom_site_label_3
_geom_angle_site_symmetry_1
_geom_angle_site_symmetry_3
_geom_angle
C2 C1 C2 . 4_565 118.5(3)
C2 C1 C5 . . 120.73(14)
C2 C1 C5 4_565 . 120.73(14)
C3 C2 C1 . . 121.1(2)
C3 C2 Br2 . . 119.32(18)
C1 C2 Br2 . . 119.57(17)
C4 C3 C2 . . 118.6(2)
C4 C3 H3 . . 124.9(18)
C2 C3 H3 . . 116.5(18)
C3 C4 C3 4_565 . 122.2(3)
C3 C4 Cl4 4_565 . 118.91(15)
C3 C4 Cl4 . . 118.91(15)
N1 C5 C1 . . 180.0(4)

loop_
_geom_bond_atom_site_label_1
_geom_bond_atom_site_label_2
_geom_bond_site_symmetry_2
_geom_bond_distance
Br2 C2 . 1.885(2)
Cl4 C4 . 1.739(3)
N1 C5 . 1.146(5)
C1 C2 . 1.400(3)
C1 C2 4_565 1.400(3)
C1 C5 . 1.437(4)
C2 C3 . 1.385(3)
C3 C4 . 1.385(3)
C3 H3 . 0.93(3)
C4 C3 4_565 1.385(3)
